data_4517878
loop_
_publ_author_name
'Gupta, Ajay'
'Prasad, Puja'
'Gupta, Shalini'
'Sasmal, Pijus K.'

_publ_section_title
;
 Simultaneous Ultrasensitive Detection and Elimination of Drug-Resistant
 Bacteria by Cyclometalated Iridium(III) Complexes.
;
_journal_name_full 'ACS applied materials &amp; interfaces'
_journal_paper_doi 10.1021/acsami.0c11161
_journal_year 2020
_chemical_formula_moiety 'C46 H36 F6 Ir N4 O4 P'
_chemical_formula_sum 'C46 H36 F6 Ir N4 O4 P'
_chemical_formula_weight 1045.96
_space_group_crystal_system monoclinic
_space_group_IT_number 14
_space_group_name_Hall '-P 2ybc'
_space_group_name_H-M_alt 'P 1 21/c 1'
_atom_sites_solution_hydrogens geom
_audit_creation_method SHELXL-2018/3
_cell_angle_alpha 90
_cell_angle_beta 109.280(2)
_cell_angle_gamma 90
_cell_formula_units_Z 4
_cell_length_a 12.9355(9)
_cell_length_b 32.461(2)
_cell_length_c 10.3029(7)
_cell_measurement_reflns_used 9982
_cell_measurement_temperature 298(2)
_cell_measurement_theta_max 27.36
_cell_measurement_theta_min 2.19
_cell_volume 4083.6(5)
_computing_cell_refinement 'Bruker SAINT'
_computing_data_collection 'Bruker APEXIII'
_computing_data_reduction 'Bruker SAINT'
_computing_structure_refinement 'SHELXL-2018/3 (Sheldrick, 2018)'
_computing_structure_solution 'SHELXS-97 (Sheldrick 2008)'
_diffrn_ambient_temperature 298(2)
_diffrn_measured_fraction_theta_full 0.997
_diffrn_measured_fraction_theta_max 0.994
_diffrn_measurement_device_type 'Bruker Apex III, CMOS detector'
_diffrn_measurement_method 'phi and omega scan'
_diffrn_radiation_type MoK\a
_diffrn_radiation_wavelength 0.71073
_diffrn_reflns_av_R_equivalents 0.0623
_diffrn_reflns_av_unetI/netI 0.0574
_diffrn_reflns_Laue_measured_fraction_full 0.997
_diffrn_reflns_Laue_measured_fraction_max 0.994
_diffrn_reflns_limit_h_max 17
_diffrn_reflns_limit_h_min -17
_diffrn_reflns_limit_k_max 43
_diffrn_reflns_limit_k_min -43
_diffrn_reflns_limit_l_max 13
_diffrn_reflns_limit_l_min -13
_diffrn_reflns_number 47610
_diffrn_reflns_point_group_measured_fraction_full 0.997
_diffrn_reflns_point_group_measured_fraction_max 0.994
_diffrn_reflns_theta_full 25.000
_diffrn_reflns_theta_max 28.337
_diffrn_reflns_theta_min 2.186
_diffrn_source 'Sealed tube'
_exptl_absorpt_coefficient_mu 3.387
_exptl_absorpt_correction_type multi-scan
_exptl_absorpt_process_details SADABS
_exptl_crystal_colour red
_exptl_crystal_density_diffrn 1.701
_exptl_crystal_density_meas 1.701
_exptl_crystal_density_method 'not measured'
_exptl_crystal_description block
_exptl_crystal_F_000 2072
_exptl_crystal_size_max 0.145
_exptl_crystal_size_mid 0.122
_exptl_crystal_size_min 0.072
_exptl_transmission_factor_max 0.784
_exptl_transmission_factor_min 0.606
_refine_diff_density_max 1.878
_refine_diff_density_min -0.686
_refine_diff_density_rms 0.126
_refine_ls_extinction_coef 0.00012(4)
_refine_ls_extinction_method 'SHELXL-2018/3 (Sheldrick, 2018)'
_refine_ls_goodness_of_fit_ref 1.116
_refine_ls_hydrogen_treatment constr
_refine_ls_matrix_type full
_refine_ls_number_parameters 561
_refine_ls_number_reflns 10133
_refine_ls_number_restraints 0
_refine_ls_restrained_S_all 1.116
_refine_ls_R_factor_all 0.0784
_refine_ls_R_factor_gt 0.0468
_refine_ls_shift/su_max 0.001
_refine_ls_shift/su_mean 0.000
_refine_ls_structure_factor_coef Fsqd
_refine_ls_weighting_details 'w=1/[\s^2^(Fo^2^)+(0.0081P)^2^+17.7303P] where P=(Fo^2^+2Fc^2^)/3'
_refine_ls_weighting_scheme calc
_refine_ls_wR_factor_gt 0.0874
_refine_ls_wR_factor_ref 0.0984
_reflns_Friedel_coverage 0.000
_reflns_number_gt 7364
_reflns_number_total 10133
_reflns_threshold_expression 'I > 2\s(I)'
_cod_data_source_file am0c11161_si_002.cif
_cod_data_source_block A_a
_cod_original_cell_volume 4083.5(5)
_cod_original_sg_symbol_H-M 'P 21/c'
_cod_database_code 4517878
_shelx_shelxl_version_number 2018/3
_shelx_space_group_comment
;
The symmetry employed for this shelxl refinement is uniquely defined
by the following loop, which should always be used as a source of
symmetry information in preference to the above space-group names.
They are only intended as comments.
;

loop_
_space_group_symop_operation_xyz
'x, y, z'
'-x, y+1/2, -z+1/2'
'-x, -y, -z'
'x, -y-1/2, z-1/2'

loop_
_atom_site_label
_atom_site_type_symbol
_atom_site_fract_x
_atom_site_fract_y
_atom_site_fract_z
_atom_site_U_iso_or_equiv
_atom_site_adp_type
_atom_site_occupancy
_atom_site_site_symmetry_order
_atom_site_calc_flag
_atom_site_refinement_flags_posn
_atom_site_refinement_flags_adp
_atom_site_refinement_flags_occupancy
_atom_site_disorder_assembly
_atom_site_disorder_group
Ir1 Ir 0.82372(2) 0.39792(2) 0.74635(2) 0.03266(7) Uani 1 1 d . . . . .
P1 P 0.3072(2) 0.35736(9) 0.5100(2) 0.0756(7) Uani 1 1 d . . . . .
N1 N 0.8098(4) 0.44998(14) 0.6193(4) 0.0331(11) Uani 1 1 d . . . . .
N2 N 0.8327(4) 0.35160(14) 0.8913(4) 0.0337(11) Uani 1 1 d . . . . .
N4 N 0.9157(4) 0.35609(14) 0.6654(4) 0.0320(10) Uani 1 1 d . . . . .
N3 N 0.7064(4) 0.37645(14) 0.5514(4) 0.0331(11) Uani 1 1 d . . . . .
O4 O 1.1598(4) 0.24934(15) 0.5922(5) 0.0605(14) Uani 1 1 d . . . . .
O2 O 0.4515(4) 0.38219(17) 0.0733(4) 0.0667(15) Uani 1 1 d . . . . .
C36 C 0.8630(5) 0.33894(17) 0.5419(5) 0.0336(13) Uani 1 1 d . . . . .
C35 C 0.7524(5) 0.35503(18) 0.4714(6) 0.0356(13) Uani 1 1 d . . . . .
O3 O 1.0282(5) 0.24882(18) 0.3867(5) 0.0772(18) Uani 1 1 d . . . . .
C34 C 0.6981(5) 0.34938(19) 0.3327(6) 0.0429(15) Uani 1 1 d . . . . .
H34 H 0.731016 0.334351 0.280071 0.052 Uiso 1 1 calc R U . . .
F6 F 0.3102(4) 0.32973(19) 0.6365(5) 0.1008(18) Uani 1 1 d . . . . .
C16 C 0.9520(5) 0.41770(17) 0.9011(6) 0.0340(13) Uani 1 1 d . . . . .
C40 C 1.0173(5) 0.34376(19) 0.7321(6) 0.0385(14) Uani 1 1 d . . . . .
H40 H 1.053606 0.355603 0.817167 0.046 Uiso 1 1 calc R U . . .
C1 C 0.7268(5) 0.43341(18) 0.8148(6) 0.0364(13) Uani 1 1 d . . . . .
C21 C 0.9893(5) 0.39031(19) 1.0126(5) 0.0379(14) Uani 1 1 d . . . . .
C30 C 0.7576(5) 0.32016(18) 0.8808(6) 0.0374(14) Uani 1 1 d . . . . .
C22 C 0.9213(5) 0.35420(18) 1.0050(6) 0.0372(14) Uani 1 1 d . . . . .
C33 C 0.5962(5) 0.3659(2) 0.2726(6) 0.0429(15) Uani 1 1 d . . . . .
C7 C 0.7297(5) 0.47604(19) 0.6238(6) 0.0405(14) Uani 1 1 d . . . . .
C23 C 0.9426(6) 0.3246(2) 1.1114(6) 0.0482(16) Uani 1 1 d . . . . .
H23 H 1.004078 0.327106 1.189618 0.058 Uiso 1 1 calc R U . . .
C32 C 0.5479(5) 0.3873(2) 0.3548(6) 0.0441(16) Uani 1 1 d . . . . .
H32 H 0.478051 0.398388 0.317547 0.053 Uiso 1 1 calc R U . . .
C17 C 1.0131(5) 0.45328(19) 0.9047(6) 0.0417(15) Uani 1 1 d . . . . .
H17 H 0.990320 0.471962 0.832414 0.050 Uiso 1 1 calc R U . . .
F5 F 0.4042(5) 0.3843(2) 0.6071(6) 0.126(2) Uani 1 1 d . . . . .
C37 C 0.9134(5) 0.30900(19) 0.4867(6) 0.0395(14) Uani 1 1 d . . . . .
H37 H 0.876234 0.297583 0.401181 0.047 Uiso 1 1 calc R U . . .
C31 C 0.6060(5) 0.39159(18) 0.4924(6) 0.0390(14) Uani 1 1 d . . . . .
H31 H 0.573549 0.405829 0.547168 0.047 Uiso 1 1 calc R U . . .
C29 C 0.6599(6) 0.3183(2) 0.7720(7) 0.0478(16) Uani 1 1 d . . . . .
H29 H 0.644429 0.338559 0.704529 0.057 Uiso 1 1 calc R U . . .
C6 C 0.6882(5) 0.46924(18) 0.7366(6) 0.0396(14) Uani 1 1 d . . . . .
C44 C 1.0676(6) 0.2624(2) 0.5009(7) 0.0486(16) Uani 1 1 d . . . . .
C25 C 0.7778(6) 0.28960(19) 0.9845(7) 0.0449(16) Uani 1 1 d . . . . .
C38 C 1.0178(5) 0.29635(18) 0.5583(6) 0.0384(14) Uani 1 1 d . . . . .
C2 C 0.6925(6) 0.4271(2) 0.9287(7) 0.0529(18) Uani 1 1 d . . . . .
H7A H 0.716199 0.403734 0.982807 0.063 Uiso 1 1 calc R U . . .
C20 C 1.0860(6) 0.3984(2) 1.1221(6) 0.0512(17) Uani 1 1 d . . . . .
H20 H 1.110867 0.379796 1.194236 0.061 Uiso 1 1 calc R U . . .
C5 C 0.6160(6) 0.4968(2) 0.7700(8) 0.0570(19) Uani 1 1 d . . . . .
H5 H 0.590047 0.520007 0.716251 0.068 Uiso 1 1 calc R U . . .
C15 C 0.8552(5) 0.45448(19) 0.5162(6) 0.0402(14) Uani 1 1 d . . . . .
C39 C 1.0728(5) 0.31436(19) 0.6828(6) 0.0413(15) Uani 1 1 d . . . . .
H39 H 1.144569 0.307077 0.732258 0.050 Uiso 1 1 calc R U . . .
C24 C 0.8732(6) 0.2925(2) 1.0986(7) 0.0527(18) Uani 1 1 d . . . . .
H24 H 0.889073 0.272292 1.166131 0.063 Uiso 1 1 calc R U . . .
F4 F 0.3949(6) 0.3301(2) 0.4789(6) 0.124(2) Uani 1 1 d . . . . .
C14 C 0.9492(6) 0.4331(2) 0.5196(7) 0.0471(16) Uani 1 1 d . . . . .
H14 H 0.986190 0.417370 0.596308 0.057 Uiso 1 1 calc R U . . .
F3 F 0.3050(5) 0.3861(2) 0.3862(6) 0.142(3) Uani 1 1 d . . . . .
C41 C 0.5415(6) 0.3605(2) 0.1209(7) 0.0527(18) Uani 1 1 d . . . . .
O1 O 0.5782(6) 0.3387(2) 0.0540(5) 0.102(2) Uani 1 1 d . . . . .
C10 C 0.8078(6) 0.4820(2) 0.4066(7) 0.0499(17) Uani 1 1 d . . . . .
C19 C 1.1438(6) 0.4340(2) 1.1223(7) 0.0547(18) Uani 1 1 d . . . . .
H19 H 1.207447 0.439540 1.195107 0.066 Uiso 1 1 calc R U . . .
C8 C 0.6874(6) 0.5063(2) 0.5213(7) 0.0567(19) Uani 1 1 d . . . . .
H8 H 0.634837 0.524850 0.528659 0.068 Uiso 1 1 calc R U . . .
C28 C 0.5856(7) 0.2873(2) 0.7615(8) 0.064(2) Uani 1 1 d . . . . .
H28 H 0.521047 0.286647 0.686976 0.077 Uiso 1 1 calc R U . . .
C18 C 1.1074(6) 0.4613(2) 1.0144(7) 0.0555(18) Uani 1 1 d . . . . .
H18 H 1.146516 0.485342 1.015180 0.067 Uiso 1 1 calc R U . . .
C26 C 0.6990(7) 0.2581(2) 0.9714(8) 0.059(2) Uani 1 1 d . . . . .
H26 H 0.711617 0.238039 1.039396 0.071 Uiso 1 1 calc R U . . .
C13 C 0.9884(7) 0.4350(2) 0.4099(8) 0.062(2) Uani 1 1 d . . . . .
H13 H 1.050402 0.420071 0.412464 0.074 Uiso 1 1 calc R U . . .
F2 F 0.2079(5) 0.3323(2) 0.4144(6) 0.135(3) Uani 1 1 d . . . . .
C9 C 0.7235(7) 0.5082(2) 0.4128(8) 0.062(2) Uani 1 1 d . . . . .
H9 H 0.692492 0.526838 0.342145 0.075 Uiso 1 1 calc R U . . .
C11 C 0.8490(7) 0.4827(3) 0.2946(7) 0.068(2) Uani 1 1 d . . . . .
H11 H 0.816088 0.499628 0.219527 0.081 Uiso 1 1 calc R U . . .
C27 C 0.6064(7) 0.2566(2) 0.8622(8) 0.065(2) Uani 1 1 d . . . . .
H27 H 0.556462 0.235351 0.853785 0.077 Uiso 1 1 calc R U . . .
C3 C 0.6249(7) 0.4544(3) 0.9623(8) 0.068(2) Uani 1 1 d . . . . .
H5A H 0.605457 0.449673 1.040215 0.081 Uiso 1 1 calc R U . . .
F1 F 0.2228(6) 0.3868(2) 0.5440(9) 0.154(3) Uani 1 1 d . . . . .
C4 C 0.5847(7) 0.4890(3) 0.8820(9) 0.070(2) Uani 1 1 d . . . . .
H4 H 0.536698 0.506730 0.904480 0.084 Uiso 1 1 calc R U . . .
C12 C 0.9353(8) 0.4591(3) 0.2959(8) 0.072(2) Uani 1 1 d . . . . .
H12 H 0.959294 0.459020 0.220171 0.086 Uiso 1 1 calc R U . . .
C42 C 0.3954(7) 0.3783(3) -0.0757(7) 0.084(3) Uani 1 1 d . . . . .
H42A H 0.442109 0.388116 -0.125850 0.101 Uiso 1 1 calc R U . . .
H42B H 0.376906 0.349722 -0.100157 0.101 Uiso 1 1 calc R U . . .
C43 C 0.2989(9) 0.4026(4) -0.1076(10) 0.128(5) Uani 1 1 d . . . . .
H43A H 0.251198 0.391353 -0.062341 0.192 Uiso 1 1 calc R U . . .
H43B H 0.262253 0.402473 -0.205248 0.192 Uiso 1 1 calc R U . . .
H43C H 0.318068 0.430336 -0.076893 0.192 Uiso 1 1 calc R U . . .
C45 C 1.2200(8) 0.2183(3) 0.5462(10) 0.102(4) Uani 1 1 d . . . . .
H45A H 1.183107 0.191919 0.537377 0.123 Uiso 1 1 calc R U . . .
H45B H 1.224822 0.225802 0.457234 0.123 Uiso 1 1 calc R U . . .
C46 C 1.3213(13) 0.2157(5) 0.640(2) 0.226(10) Uani 1 1 d . . . . .
H46A H 1.339747 0.241436 0.688339 0.339 Uiso 1 1 calc R U . . .
H46B H 1.373432 0.209760 0.594605 0.339 Uiso 1 1 calc R U . . .
H46C H 1.322777 0.194133 0.704466 0.339 Uiso 1 1 calc R U . . .

loop_
_atom_site_aniso_label
_atom_site_aniso_U_11
_atom_site_aniso_U_22
_atom_site_aniso_U_33
_atom_site_aniso_U_23
_atom_site_aniso_U_13
_atom_site_aniso_U_12
Ir1 0.03723(13) 0.03443(11) 0.02684(10) 0.00086(11) 0.01128(8) 0.00338(11)
P1 0.0522(14) 0.0995(19) 0.0699(14) 0.0263(14) 0.0130(11) 0.0019(13)
N1 0.037(3) 0.031(2) 0.030(2) 0.004(2) 0.008(2) 0.003(2)
N2 0.042(3) 0.035(3) 0.026(2) 0.004(2) 0.013(2) 0.007(2)
N4 0.035(3) 0.033(2) 0.028(2) 0.004(2) 0.010(2) 0.006(2)
N3 0.035(3) 0.035(3) 0.027(2) -0.003(2) 0.006(2) 0.000(2)
O4 0.052(3) 0.060(3) 0.060(3) -0.014(3) 0.007(2) 0.021(2)
O2 0.057(3) 0.096(4) 0.033(2) 0.002(3) -0.004(2) 0.016(3)
C36 0.039(3) 0.033(3) 0.028(3) 0.003(2) 0.010(2) 0.007(3)
C35 0.036(3) 0.036(3) 0.034(3) 0.003(3) 0.011(3) 0.003(3)
O3 0.077(4) 0.090(4) 0.055(3) -0.029(3) 0.009(3) 0.032(3)
C34 0.047(4) 0.042(4) 0.038(3) -0.003(3) 0.013(3) 0.010(3)
F6 0.097(4) 0.123(5) 0.081(4) 0.035(3) 0.028(3) -0.010(3)
C16 0.040(4) 0.033(3) 0.032(3) 0.000(2) 0.015(3) 0.006(3)
C40 0.036(4) 0.047(4) 0.031(3) 0.000(3) 0.010(3) 0.006(3)
C1 0.038(4) 0.035(3) 0.036(3) -0.003(3) 0.012(3) 0.002(3)
C21 0.039(3) 0.045(4) 0.026(3) -0.004(2) 0.006(2) 0.005(3)
C30 0.045(4) 0.035(3) 0.033(3) -0.001(3) 0.015(3) 0.001(3)
C22 0.044(4) 0.036(3) 0.031(3) 0.005(3) 0.011(3) 0.006(3)
C33 0.041(4) 0.047(4) 0.034(3) -0.004(3) 0.003(3) 0.003(3)
C7 0.041(4) 0.039(3) 0.040(3) 0.002(3) 0.012(3) 0.005(3)
C23 0.052(4) 0.054(4) 0.035(3) 0.011(3) 0.009(3) 0.007(3)
C32 0.033(4) 0.055(4) 0.040(3) 0.003(3) 0.005(3) 0.011(3)
C17 0.051(4) 0.038(3) 0.036(3) -0.002(3) 0.015(3) -0.003(3)
F5 0.092(4) 0.169(7) 0.108(4) 0.006(4) 0.021(4) -0.043(4)
C37 0.039(4) 0.048(4) 0.027(3) -0.004(3) 0.005(2) 0.007(3)
C31 0.040(4) 0.041(3) 0.037(3) 0.000(3) 0.014(3) 0.005(3)
C29 0.050(4) 0.050(4) 0.042(4) 0.007(3) 0.015(3) -0.005(3)
C6 0.039(4) 0.041(3) 0.040(3) 0.001(3) 0.015(3) 0.006(3)
C44 0.048(4) 0.051(4) 0.048(4) -0.003(3) 0.017(3) 0.014(3)
C25 0.060(5) 0.036(3) 0.045(4) 0.006(3) 0.024(3) 0.007(3)
C38 0.044(4) 0.037(3) 0.037(3) 0.003(3) 0.017(3) 0.008(3)
C2 0.067(5) 0.052(4) 0.050(4) 0.002(3) 0.034(4) 0.006(4)
C20 0.056(4) 0.058(4) 0.034(3) -0.002(3) 0.007(3) 0.009(4)
C5 0.055(5) 0.051(4) 0.072(5) 0.008(4) 0.030(4) 0.019(4)
C15 0.048(4) 0.039(3) 0.035(3) 0.004(3) 0.015(3) 0.001(3)
C39 0.040(4) 0.046(4) 0.037(3) 0.002(3) 0.012(3) 0.011(3)
C24 0.071(5) 0.047(4) 0.044(4) 0.017(3) 0.025(4) 0.007(4)
F4 0.134(6) 0.134(5) 0.116(5) 0.025(4) 0.058(4) 0.046(4)
C14 0.054(4) 0.045(4) 0.048(4) 0.008(3) 0.024(3) 0.001(3)
F3 0.098(5) 0.194(7) 0.117(5) 0.090(5) 0.012(4) -0.002(5)
C41 0.043(4) 0.068(5) 0.041(4) 0.001(3) 0.006(3) 0.010(4)
O1 0.102(5) 0.141(6) 0.045(3) -0.028(4) 0.000(3) 0.049(5)
C10 0.064(5) 0.045(4) 0.046(4) 0.011(3) 0.025(3) 0.005(3)
C19 0.050(4) 0.069(5) 0.036(4) -0.005(3) 0.002(3) -0.003(4)
C8 0.063(5) 0.045(4) 0.060(4) 0.012(3) 0.018(4) 0.024(4)
C28 0.058(5) 0.062(5) 0.061(5) 0.004(4) 0.005(4) -0.010(4)
C18 0.059(5) 0.054(4) 0.051(4) -0.012(3) 0.015(4) -0.013(4)
C26 0.068(5) 0.045(4) 0.071(5) 0.019(4) 0.032(4) 0.007(4)
C13 0.073(6) 0.057(5) 0.071(5) 0.009(4) 0.044(4) 0.009(4)
F2 0.108(5) 0.171(7) 0.096(4) 0.009(4) -0.006(4) -0.058(5)
C9 0.072(6) 0.061(5) 0.053(4) 0.022(4) 0.018(4) 0.015(4)
C11 0.092(7) 0.069(5) 0.048(4) 0.019(4) 0.032(4) 0.006(5)
C27 0.067(6) 0.045(4) 0.080(6) 0.010(4) 0.024(5) -0.009(4)
C3 0.080(6) 0.076(5) 0.068(5) 0.001(4) 0.053(5) 0.014(5)
F1 0.105(5) 0.148(7) 0.221(8) 0.034(6) 0.069(5) 0.049(5)
C4 0.073(6) 0.066(5) 0.092(6) -0.004(5) 0.055(5) 0.022(4)
C12 0.105(7) 0.068(5) 0.062(5) 0.017(4) 0.054(5) 0.005(5)
C42 0.072(6) 0.119(8) 0.038(4) 0.002(5) -0.014(4) 0.016(6)
C43 0.104(9) 0.185(13) 0.071(6) -0.002(8) -0.005(6) 0.037(9)
C45 0.070(7) 0.109(8) 0.099(7) -0.050(6) -0.011(5) 0.056(6)
C46 0.145(15) 0.175(16) 0.32(3) -0.083(16) 0.032(16) 0.070(13)

loop_
_atom_type_symbol
_atom_type_description
_atom_type_scat_dispersion_real
_atom_type_scat_dispersion_imag
_atom_type_scat_source
C C 0.0033 0.0016 'International Tables Vol C Tables 4.2.6.8 and 6.1.1.4'
H H 0.0000 0.0000 'International Tables Vol C Tables 4.2.6.8 and 6.1.1.4'
N N 0.0061 0.0033 'International Tables Vol C Tables 4.2.6.8 and 6.1.1.4'
O O 0.0106 0.0060 'International Tables Vol C Tables 4.2.6.8 and 6.1.1.4'
F F 0.0171 0.0103 'International Tables Vol C Tables 4.2.6.8 and 6.1.1.4'
P P 0.1023 0.0942 'International Tables Vol C Tables 4.2.6.8 and 6.1.1.4'
Ir Ir -1.4442 7.9887 'International Tables Vol C Tables 4.2.6.8 and 6.1.1.4'

loop_
_geom_angle_atom_site_label_1
_geom_angle_atom_site_label_2
_geom_angle_atom_site_label_3
_geom_angle
_geom_angle_site_symmetry_1
_geom_angle_site_symmetry_3
_geom_angle_publ_flag
C16 Ir1 C1 89.2(2) . . ?
C16 Ir1 N2 79.9(2) . . ?
C1 Ir1 N2 93.2(2) . . ?
C16 Ir1 N1 96.7(2) . . ?
C1 Ir1 N1 79.8(2) . . ?
N2 Ir1 N1 172.28(17) . . ?
C16 Ir1 N4 95.3(2) . . ?
C1 Ir1 N4 174.9(2) . . ?
N2 Ir1 N4 85.14(17) . . ?
N1 Ir1 N4 102.14(17) . . ?
C16 Ir1 N3 168.0(2) . . ?
C1 Ir1 N3 100.5(2) . . ?
N2 Ir1 N3 106.48(18) . . ?
N1 Ir1 N3 78.14(17) . . ?
N4 Ir1 N3 75.40(17) . . ?
F4 P1 F2 94.5(4) . . ?
F4 P1 F6 91.5(3) . . ?
F2 P1 F6 90.9(3) . . ?
F4 P1 F3 89.4(4) . . ?
F2 P1 F3 90.4(4) . . ?
F6 P1 F3 178.3(4) . . ?
F4 P1 F1 177.1(5) . . ?
F2 P1 F1 88.3(4) . . ?
F6 P1 F1 89.4(4) . . ?
F3 P1 F1 89.6(4) . . ?
F4 P1 F5 88.0(4) . . ?
F2 P1 F5 177.4(5) . . ?
F6 P1 F5 89.6(3) . . ?
F3 P1 F5 89.0(4) . . ?
F1 P1 F5 89.3(4) . . ?
C7 N1 C15 119.1(5) . . ?
C7 N1 Ir1 112.9(4) . . ?
C15 N1 Ir1 126.3(4) . . ?
C22 N2 C30 119.2(5) . . ?
C22 N2 Ir1 114.0(4) . . ?
C30 N2 Ir1 126.8(4) . . ?
C40 N4 C36 117.9(5) . . ?
C40 N4 Ir1 124.8(4) . . ?
C36 N4 Ir1 117.1(4) . . ?
C31 N3 C35 117.9(5) . . ?
C31 N3 Ir1 125.2(4) . . ?
C35 N3 Ir1 114.2(4) . . ?
C44 O4 C45 116.6(6) . . ?
C41 O2 C42 114.6(6) . . ?
N4 C36 C37 121.0(5) . . ?
N4 C36 C35 115.2(5) . . ?
C37 C36 C35 123.9(5) . . ?
N3 C35 C34 121.5(5) . . ?
N3 C35 C36 115.6(5) . . ?
C34 C35 C36 122.9(5) . . ?
C33 C34 C35 120.1(6) . . ?
C33 C34 H34 120.0 . . ?
C35 C34 H34 120.0 . . ?
C17 C16 C21 117.6(6) . . ?
C17 C16 Ir1 127.2(4) . . ?
C21 C16 Ir1 114.9(4) . . ?
N4 C40 C39 124.2(6) . . ?
N4 C40 H40 117.9 . . ?
C39 C40 H40 117.9 . . ?
C2 C1 C6 116.7(6) . . ?
C2 C1 Ir1 128.4(5) . . ?
C6 C1 Ir1 114.8(4) . . ?
C20 C21 C16 120.7(6) . . ?
C20 C21 C22 123.9(6) . . ?
C16 C21 C22 115.3(5) . . ?
C29 C30 N2 121.5(5) . . ?
C29 C30 C25 118.1(6) . . ?
N2 C30 C25 120.4(6) . . ?
N2 C22 C23 121.7(6) . . ?
N2 C22 C21 115.1(5) . . ?
C23 C22 C21 123.1(6) . . ?
C34 C33 C32 118.6(6) . . ?
C34 C33 C41 118.7(6) . . ?
C32 C33 C41 122.7(6) . . ?
N1 C7 C8 121.4(6) . . ?
N1 C7 C6 115.1(5) . . ?
C8 C7 C6 123.4(6) . . ?
C24 C23 C22 119.6(6) . . ?
C24 C23 H23 120.2 . . ?
C22 C23 H23 120.2 . . ?
C31 C32 C33 118.4(6) . . ?
C31 C32 H32 120.8 . . ?
C33 C32 H32 120.8 . . ?
C18 C17 C16 121.0(6) . . ?
C18 C17 H17 119.5 . . ?
C16 C17 H17 119.5 . . ?
C38 C37 C36 120.0(5) . . ?
C38 C37 H37 120.0 . . ?
C36 C37 H37 120.0 . . ?
N3 C31 C32 123.5(6) . . ?
N3 C31 H31 118.3 . . ?
C32 C31 H31 118.3 . . ?
C28 C29 C30 121.6(6) . . ?
C28 C29 H29 119.2 . . ?
C30 C29 H29 119.2 . . ?
C1 C6 C5 121.3(6) . . ?
C1 C6 C7 115.4(5) . . ?
C5 C6 C7 123.2(6) . . ?
O3 C44 O4 124.8(6) . . ?
O3 C44 C38 124.1(6) . . ?
O4 C44 C38 111.2(6) . . ?
C24 C25 C30 118.5(6) . . ?
C24 C25 C26 122.4(6) . . ?
C30 C25 C26 119.0(6) . . ?
C37 C38 C39 119.3(5) . . ?
C37 C38 C44 119.0(6) . . ?
C39 C38 C44 121.7(6) . . ?
C3 C2 C1 121.5(7) . . ?
C3 C2 H7A 119.2 . . ?
C1 C2 H7A 119.2 . . ?
C19 C20 C21 119.9(6) . . ?
C19 C20 H20 120.0 . . ?
C21 C20 H20 120.0 . . ?
C4 C5 C6 119.5(7) . . ?
C4 C5 H5 120.3 . . ?
C6 C5 H5 120.3 . . ?
N1 C15 C14 121.3(5) . . ?
N1 C15 C10 120.0(6) . . ?
C14 C15 C10 118.7(6) . . ?
C38 C39 C40 117.6(6) . . ?
C38 C39 H39 121.2 . . ?
C40 C39 H39 121.2 . . ?
C23 C24 C25 120.6(6) . . ?
C23 C24 H24 119.7 . . ?
C25 C24 H24 119.7 . . ?
C13 C14 C15 120.7(7) . . ?
C13 C14 H14 119.7 . . ?
C15 C14 H14 119.7 . . ?
O1 C41 O2 125.3(7) . . ?
O1 C41 C33 122.1(6) . . ?
O2 C41 C33 112.6(6) . . ?
C9 C10 C15 119.1(6) . . ?
C9 C10 C11 122.2(7) . . ?
C15 C10 C11 118.7(7) . . ?
C20 C19 C18 119.8(6) . . ?
C20 C19 H19 120.1 . . ?
C18 C19 H19 120.1 . . ?
C9 C8 C7 119.8(7) . . ?
C9 C8 H8 120.1 . . ?
C7 C8 H8 120.1 . . ?
C29 C28 C27 120.4(7) . . ?
C29 C28 H28 119.8 . . ?
C27 C28 H28 119.8 . . ?
C19 C18 C17 120.8(7) . . ?
C19 C18 H18 119.6 . . ?
C17 C18 H18 119.6 . . ?
C27 C26 C25 121.2(7) . . ?
C27 C26 H26 119.4 . . ?
C25 C26 H26 119.4 . . ?
C14 C13 C12 120.2(7) . . ?
C14 C13 H13 119.9 . . ?
C12 C13 H13 119.9 . . ?
C8 C9 C10 119.9(7) . . ?
C8 C9 H9 120.1 . . ?
C10 C9 H9 120.1 . . ?
C12 C11 C10 120.9(7) . . ?
C12 C11 H11 119.6 . . ?
C10 C11 H11 119.6 . . ?
C26 C27 C28 119.7(7) . . ?
C26 C27 H27 120.2 . . ?
C28 C27 H27 120.2 . . ?
C2 C3 C4 121.3(7) . . ?
C2 C3 H5A 119.4 . . ?
C4 C3 H5A 119.4 . . ?
C5 C4 C3 119.6(7) . . ?
C5 C4 H4 120.2 . . ?
C3 C4 H4 120.2 . . ?
C11 C12 C13 120.3(7) . . ?
C11 C12 H12 119.9 . . ?
C13 C12 H12 119.9 . . ?
C43 C42 O2 106.7(8) . . ?
C43 C42 H42A 110.4 . . ?
O2 C42 H42A 110.4 . . ?
C43 C42 H42B 110.4 . . ?
O2 C42 H42B 110.4 . . ?
H42A C42 H42B 108.6 . . ?
C42 C43 H43A 109.5 . . ?
C42 C43 H43B 109.5 . . ?
H43A C43 H43B 109.5 . . ?
C42 C43 H43C 109.5 . . ?
H43A C43 H43C 109.5 . . ?
H43B C43 H43C 109.5 . . ?
C46 C45 O4 108.0(9) . . ?
C46 C45 H45A 110.1 . . ?
O4 C45 H45A 110.1 . . ?
C46 C45 H45B 110.1 . . ?
O4 C45 H45B 110.1 . . ?
H45A C45 H45B 108.4 . . ?
C45 C46 H46A 109.5 . . ?
C45 C46 H46B 109.5 . . ?
H46A C46 H46B 109.5 . . ?
C45 C46 H46C 109.5 . . ?
H46A C46 H46C 109.5 . . ?
H46B C46 H46C 109.5 . . ?

loop_
_geom_bond_atom_site_label_1
_geom_bond_atom_site_label_2
_geom_bond_distance
_geom_bond_site_symmetry_2
_geom_bond_publ_flag
Ir1 C16 1.990(6) . ?
Ir1 C1 1.995(6) . ?
Ir1 N2 2.095(4) . ?
Ir1 N1 2.109(4) . ?
Ir1 N4 2.147(5) . ?
Ir1 N3 2.193(4) . ?
P1 F4 1.552(6) . ?
P1 F2 1.565(6) . ?
P1 F6 1.572(5) . ?
P1 F3 1.573(6) . ?
P1 F1 1.575(7) . ?
P1 F5 1.585(6) . ?
N1 C7 1.350(7) . ?
N1 C15 1.380(7) . ?
N2 C22 1.343(7) . ?
N2 C30 1.389(7) . ?
N4 C40 1.328(7) . ?
N4 C36 1.350(7) . ?
N3 C31 1.333(7) . ?
N3 C35 1.356(7) . ?
O4 C44 1.321(8) . ?
O4 C45 1.446(8) . ?
O2 C41 1.309(8) . ?
O2 C42 1.470(8) . ?
C36 C37 1.392(8) . ?
C36 C35 1.470(8) . ?
C35 C34 1.380(8) . ?
O3 C44 1.201(8) . ?
C34 C33 1.367(8) . ?
C34 H34 0.9300 . ?
C16 C17 1.393(8) . ?
C16 C21 1.406(8) . ?
C40 C39 1.387(8) . ?
C40 H40 0.9300 . ?
C1 C2 1.400(8) . ?
C1 C6 1.410(8) . ?
C21 C20 1.405(8) . ?
C21 C22 1.452(8) . ?
C30 C29 1.386(9) . ?
C30 C25 1.418(8) . ?
C22 C23 1.416(8) . ?
C33 C32 1.393(8) . ?
C33 C41 1.498(8) . ?
C7 C8 1.413(8) . ?
C7 C6 1.449(8) . ?
C23 C24 1.351(9) . ?
C23 H23 0.9300 . ?
C32 C31 1.375(8) . ?
C32 H32 0.9300 . ?
C17 C18 1.386(9) . ?
C17 H17 0.9300 . ?
C37 C38 1.371(8) . ?
C37 H37 0.9300 . ?
C31 H31 0.9300 . ?
C29 C28 1.371(9) . ?
C29 H29 0.9300 . ?
C6 C5 1.415(8) . ?
C44 C38 1.494(8) . ?
C25 C24 1.399(9) . ?
C25 C26 1.419(10) . ?
C38 C39 1.375(8) . ?
C2 C3 1.367(9) . ?
C2 H7A 0.9300 . ?
C20 C19 1.374(10) . ?
C20 H20 0.9300 . ?
C5 C4 1.367(10) . ?
C5 H5 0.9300 . ?
C15 C14 1.391(9) . ?
C15 C10 1.411(8) . ?
C39 H39 0.9300 . ?
C24 H24 0.9300 . ?
C14 C13 1.384(9) . ?
C14 H14 0.9300 . ?
C41 O1 1.191(8) . ?
C10 C9 1.402(10) . ?
C10 C11 1.422(9) . ?
C19 C18 1.377(9) . ?
C19 H19 0.9300 . ?
C8 C9 1.347(10) . ?
C8 H8 0.9300 . ?
C28 C27 1.398(10) . ?
C28 H28 0.9300 . ?
C18 H18 0.9300 . ?
C26 C27 1.347(10) . ?
C26 H26 0.9300 . ?
C13 C12 1.390(10) . ?
C13 H13 0.9300 . ?
C9 H9 0.9300 . ?
C11 C12 1.349(11) . ?
C11 H11 0.9300 . ?
C27 H27 0.9300 . ?
C3 C4 1.390(11) . ?
C3 H5A 0.9300 . ?
C4 H4 0.9300 . ?
C12 H12 0.9300 . ?
C42 C43 1.420(12) . ?
C42 H42A 0.9700 . ?
C42 H42B 0.9700 . ?
C43 H43A 0.9600 . ?
C43 H43B 0.9600 . ?
C43 H43C 0.9600 . ?
C45 C46 1.350(16) . ?
C45 H45A 0.9700 . ?
C45 H45B 0.9700 . ?
C46 H46A 0.9600 . ?
C46 H46B 0.9600 . ?
C46 H46C 0.9600 . ?
